data_7241020
loop_
_publ_author_name
'Bechu, Damien'
'Petre, Alexandru Mihai'
'Hosseini, Mir Wais'
'Baudron, St\'ephane'

_publ_section_title
;
 Heterometallic coordination polymers based on homo- and heteroleptic
 Au(III) dithiolene complexes
;
_journal_name_full CrystEngComm
_journal_paper_doi 10.1039/D0CE01090A
_journal_year 2020
_chemical_formula_sum 'C13 H8 N2 O S4'
_chemical_formula_weight 336.45
_space_group_crystal_system orthorhombic
_space_group_IT_number 62
_space_group_name_Hall '-P 2ac 2n'
_space_group_name_H-M_alt 'P n m a'
_atom_sites_solution_hydrogens geom
_audit_creation_method SHELXL-2016/6
_audit_update_record
;
2020-07-20 deposited with the CCDC.	2020-08-10 downloaded from the CCDC.
;
_cell_angle_alpha 90
_cell_angle_beta 90
_cell_angle_gamma 90
_cell_formula_units_Z 4
_cell_length_a 6.6912(9)
_cell_length_b 20.226(3)
_cell_length_c 10.1274(13)
_cell_measurement_reflns_used 2430
_cell_measurement_temperature 173(2)
_cell_measurement_theta_max 29.42
_cell_measurement_theta_min 3.65
_cell_volume 1370.6(3)
_computing_cell_refinement 'Bruker SAINT'
_computing_data_collection 'Bruker APEX2'
_computing_data_reduction 'Bruker SAINT'
_computing_molecular_graphics 'Bruker SHELXTL'
_computing_publication_material 'Bruker SHELXTL'
_computing_structure_refinement 'SHELXL-2016/6 (Sheldrick, 2016)'
_computing_structure_solution 'SHELXS-97 (Sheldrick 2008)'
_diffrn_ambient_temperature 173(2)
_diffrn_measured_fraction_theta_full 0.998
_diffrn_measured_fraction_theta_max 0.999
_diffrn_measurement_device_type 'Bruker APEX-II CCD'
_diffrn_measurement_method '\f and \w scans'
_diffrn_radiation_type MoK\a
_diffrn_radiation_wavelength 0.71073
_diffrn_reflns_av_R_equivalents 0.0556
_diffrn_reflns_av_unetI/netI 0.0485
_diffrn_reflns_Laue_measured_fraction_full 0.998
_diffrn_reflns_Laue_measured_fraction_max 0.999
_diffrn_reflns_limit_h_max 9
_diffrn_reflns_limit_h_min -9
_diffrn_reflns_limit_k_max 23
_diffrn_reflns_limit_k_min -28
_diffrn_reflns_limit_l_max 14
_diffrn_reflns_limit_l_min -12
_diffrn_reflns_number 9721
_diffrn_reflns_point_group_measured_fraction_full 0.998
_diffrn_reflns_point_group_measured_fraction_max 0.999
_diffrn_reflns_theta_full 25.242
_diffrn_reflns_theta_max 29.990
_diffrn_reflns_theta_min 3.630
_exptl_absorpt_coefficient_mu 0.687
_exptl_absorpt_correction_T_max 0.985
_exptl_absorpt_correction_T_min 0.965
_exptl_absorpt_correction_type multi-scan
_exptl_absorpt_process_details sadabs
_exptl_crystal_colour colorless
_exptl_crystal_density_diffrn 1.630
_exptl_crystal_density_meas ?
_exptl_crystal_description platelet
_exptl_crystal_F_000 688
_exptl_crystal_size_max 0.050
_exptl_crystal_size_mid 0.040
_exptl_crystal_size_min 0.020
_refine_diff_density_max 0.389
_refine_diff_density_min -0.310
_refine_diff_density_rms 0.062
_refine_ls_extinction_method none
_refine_ls_goodness_of_fit_ref 1.043
_refine_ls_hydrogen_treatment constr
_refine_ls_matrix_type full
_refine_ls_number_parameters 94
_refine_ls_number_reflns 2051
_refine_ls_number_restraints 0
_refine_ls_restrained_S_all 1.043
_refine_ls_R_factor_all 0.0495
_refine_ls_R_factor_gt 0.0363
_refine_ls_shift/su_max 0.000
_refine_ls_shift/su_mean 0.000
_refine_ls_structure_factor_coef Fsqd
_refine_ls_weighting_details 'w=1/[\s^2^(Fo^2^)+(0.0427P)^2^] where P=(Fo^2^+2Fc^2^)/3'
_refine_ls_weighting_scheme calc
_refine_ls_wR_factor_gt 0.0918
_refine_ls_wR_factor_ref 0.0990
_reflns_Friedel_coverage 0.000
_reflns_number_gt 1587
_reflns_number_total 2051
_reflns_threshold_expression 'I > 2\s(I)'
_cod_data_source_file d0ce01090a2.cif
_cod_data_source_block compound3
_cod_depositor_comments
;
The following automatic conversions were performed:

data item '_exptl_crystal_density_meas' value 'not measured' was
changed to '?' -- the value is perceived as not measured.

Automatic conversion script
Id: cif_fix_values 7556 2019-12-06 15:28:31Z antanas 
;
_cod_database_code 7241020
_shelx_shelxl_version_number 2016/6
_shelx_space_group_comment
;
The symmetry employed for this shelxl refinement is uniquely defined
by the following loop, which should always be used as a source of
symmetry information in preference to the above space-group names.
They are only intended as comments.
;
_shelx_estimated_absorpt_t_min 0.966
_shelx_estimated_absorpt_t_max 0.986

loop_
_space_group_symop_operation_xyz
'x, y, z'
'-x+1/2, -y, z+1/2'
'-x, y+1/2, -z'
'x+1/2, -y+1/2, -z+1/2'
'-x, -y, -z'
'x-1/2, y, -z-1/2'
'x, -y-1/2, z'
'-x-1/2, y-1/2, z-1/2'

loop_
_atom_site_label
_atom_site_type_symbol
_atom_site_fract_x
_atom_site_fract_y
_atom_site_fract_z
_atom_site_U_iso_or_equiv
_atom_site_adp_type
_atom_site_occupancy
_atom_site_site_symmetry_order
_atom_site_calc_flag
_atom_site_refinement_flags_posn
_atom_site_refinement_flags_adp
_atom_site_refinement_flags_occupancy
_atom_site_disorder_assembly
_atom_site_disorder_group
C1 C -0.0158(4) 0.250000 0.3951(2) 0.0276(5) Uani 1 2 d S T P . .
C2 C 0.2648(2) 0.28306(7) 0.56436(14) 0.0247(3) Uani 1 1 d . . . . .
C3 C 0.5476(2) 0.38262(7) 0.55761(15) 0.0248(3) Uani 1 1 d . . . . .
C4 C 0.6400(3) 0.43800(8) 0.61176(16) 0.0296(4) Uani 1 1 d . . . . .
H4 H 0.625307 0.448501 0.702674 0.036 Uiso 1 1 calc R U . . .
C5 C 0.7537(3) 0.47720(8) 0.52913(17) 0.0344(4) Uani 1 1 d . . . . .
H5 H 0.818535 0.514459 0.566947 0.041 Uiso 1 1 calc R U . . .
C6 C 0.6875(3) 0.41344(9) 0.35119(16) 0.0344(4) Uani 1 1 d . . . . .
H6 H 0.702142 0.404857 0.259476 0.041 Uiso 1 1 calc R U . . .
C7 C 0.5728(2) 0.36989(8) 0.42382(16) 0.0291(3) Uani 1 1 d . . . . .
H7 H 0.512961 0.332377 0.383549 0.035 Uiso 1 1 calc R U . . .
N1 N 0.7795(2) 0.46663(7) 0.39985(15) 0.0377(4) Uani 1 1 d . . . . .
O1 O -0.1368(3) 0.250000 0.30757(17) 0.0394(4) Uani 1 2 d S T P . .
S1 S 0.08226(7) 0.32258(2) 0.46941(4) 0.03070(14) Uani 1 1 d . . . . .
S2 S 0.41409(7) 0.33146(2) 0.66858(4) 0.03410(15) Uani 1 1 d . . . . .

loop_
_atom_site_aniso_label
_atom_site_aniso_U_11
_atom_site_aniso_U_22
_atom_site_aniso_U_33
_atom_site_aniso_U_23
_atom_site_aniso_U_13
_atom_site_aniso_U_12
C1 0.0276(11) 0.0312(12) 0.0241(10) 0.000 -0.0010(9) 0.000
C2 0.0252(7) 0.0281(8) 0.0208(7) -0.0006(6) -0.0011(6) -0.0010(6)
C3 0.0242(7) 0.0246(8) 0.0256(7) -0.0010(6) -0.0037(6) 0.0016(6)
C4 0.0303(8) 0.0288(8) 0.0298(8) -0.0062(7) -0.0057(7) 0.0007(7)
C5 0.0302(8) 0.0298(9) 0.0433(10) -0.0039(7) -0.0047(7) -0.0042(7)
C6 0.0314(9) 0.0438(10) 0.0281(8) -0.0014(7) -0.0004(7) -0.0004(7)
C7 0.0273(7) 0.0316(8) 0.0283(8) -0.0056(7) -0.0016(7) -0.0005(7)
N1 0.0326(8) 0.0390(9) 0.0414(8) 0.0045(7) -0.0009(7) -0.0059(7)
O1 0.0374(10) 0.0443(11) 0.0365(9) 0.000 -0.0133(8) 0.000
S1 0.0344(2) 0.0260(2) 0.0317(2) 0.00047(16) -0.00627(17) 0.00344(16)
S2 0.0434(3) 0.0369(3) 0.0219(2) -0.00104(16) -0.00388(18) -0.01206(19)

loop_
_atom_type_symbol
_atom_type_description
_atom_type_scat_dispersion_real
_atom_type_scat_dispersion_imag
_atom_type_scat_source
C C 0.0033 0.0016 'International Tables Vol C Tables 4.2.6.8 and 6.1.1.4'
H H 0.0000 0.0000 'International Tables Vol C Tables 4.2.6.8 and 6.1.1.4'
N N 0.0061 0.0033 'International Tables Vol C Tables 4.2.6.8 and 6.1.1.4'
O O 0.0106 0.0060 'International Tables Vol C Tables 4.2.6.8 and 6.1.1.4'
S S 0.1246 0.1234 'International Tables Vol C Tables 4.2.6.8 and 6.1.1.4'

loop_
_geom_angle_atom_site_label_1
_geom_angle_atom_site_label_2
_geom_angle_atom_site_label_3
_geom_angle
_geom_angle_site_symmetry_1
_geom_angle_site_symmetry_3
_geom_angle_publ_flag
O1 C1 S1 124.20(6) . . ?
O1 C1 S1 124.20(6) . 7_565 ?
S1 C1 S1 111.58(12) . 7_565 ?
C2 C2 S1 117.21(5) 7_565 . ?
C2 C2 S2 123.97(5) 7_565 . ?
S1 C2 S2 118.31(9) . . ?
C7 C3 C4 118.63(14) . . ?
C7 C3 S2 124.92(12) . . ?
C4 C3 S2 116.39(12) . . ?
C5 C4 C3 117.90(15) . . ?
C5 C4 H4 121.0 . . ?
C3 C4 H4 121.0 . . ?
N1 C5 C4 124.89(16) . . ?
N1 C5 H5 117.6 . . ?
C4 C5 H5 117.6 . . ?
N1 C6 C7 125.05(16) . . ?
N1 C6 H6 117.5 . . ?
C7 C6 H6 117.5 . . ?
C6 C7 C3 117.96(15) . . ?
C6 C7 H7 121.0 . . ?
C3 C7 H7 121.0 . . ?
C6 N1 C5 115.55(15) . . ?
C2 S1 C1 96.50(8) . . ?
C2 S2 C3 103.40(7) . . ?

loop_
_geom_bond_atom_site_label_1
_geom_bond_atom_site_label_2
_geom_bond_distance
_geom_bond_site_symmetry_2
_geom_bond_publ_flag
C1 O1 1.201(3) . ?
C1 S1 1.7750(13) . ?
C1 S1 1.7750(13) 7_565 ?
C2 C2 1.338(3) 7_565 ?
C2 S1 1.7480(15) . ?
C2 S2 1.7522(15) . ?
C3 C7 1.389(2) . ?
C3 C4 1.392(2) . ?
C3 S2 1.7696(16) . ?
C4 C5 1.381(2) . ?
C4 H4 0.9500 . ?
C5 N1 1.338(2) . ?
C5 H5 0.9500 . ?
C6 N1 1.333(2) . ?
C6 C7 1.381(2) . ?
C6 H6 0.9500 . ?
C7 H7 0.9500 . ?
